data_4325866
loop_
_publ_author_name
'Ze Chang'
'Da-Shuai Zhang'
'Qiang Chen'
'Rui-Fang Li'
'Tong-Liang Hu'
'Xian-He Bu'

_publ_section_title
;
 Rational Construction of 3D Pillared Metal-Organic Frameworks: Synthesis,
 Structures, and Hydrogen Adsorption Properties
;
_journal_name_full 'Inorganic Chemistry'
_journal_page_first 7555
_journal_page_last 7562
_journal_paper_doi 10.1021/ic2004485
_journal_volume 50
_journal_year 2011
_chemical_formula_moiety '2(C26 H15.16 N2 O8.58 Zn2), 3(C3 H7 N O), 2(O0.50)'
_chemical_formula_sum 'C61 H51.32 N7 O21.16 Zn4'
_chemical_formula_weight 1482.53
_chemical_name_systematic
; 
 ? 
;
_space_group_IT_number 15
_symmetry_cell_setting monoclinic
_symmetry_space_group_name_Hall '-C 2yc'
_symmetry_space_group_name_H-M 'C 1 2/c 1'
_atom_sites_solution_hydrogens geom
_atom_sites_solution_primary direct
_atom_sites_solution_secondary difmap
_audit_creation_method SHELXL-97
_cell_angle_alpha 90.00
_cell_angle_beta 118.458(5)
_cell_angle_gamma 90.00
_cell_formula_units_Z 4
_cell_length_a 25.677(10)
_cell_length_b 13.996(5)
_cell_length_c 19.119(8)
_cell_measurement_reflns_used 8969
_cell_measurement_temperature 113
_cell_measurement_theta_max 27.9
_cell_measurement_theta_min 1.2
_cell_volume 6041(4)
_computing_cell_refinement 'CrystalClear-SM Expert 2.0 r2 (Rigaku, 2009)'
_computing_data_collection 'CrystalClear-SM Expert 2.0 r2 (Rigaku, 2009)'
_computing_data_reduction 'CrystalClear-SM Expert 2.0 r2 (Rigaku, 2009)'
_computing_molecular_graphics 'Bruker SHELXTL'
_computing_publication_material 'Bruker SHELXTL'
_computing_structure_refinement 'SHELXL-97 (Sheldrick, 1997)'
_computing_structure_solution 'SHELXS-97 (Sheldrick, 1990)'
_diffrn_ambient_temperature 113
_diffrn_detector_area_resol_mean 28.5714
_diffrn_measured_fraction_theta_full 0.996
_diffrn_measured_fraction_theta_max 0.996
_diffrn_measurement_device_type 'Rigaku Saturn724+ (2x2 bin mode)'
_diffrn_measurement_method 'profile data from \w-scans'
_diffrn_radiation_monochromator Multilayer
_diffrn_radiation_source 'Rotating Anode'
_diffrn_radiation_type 'Mo K\a'
_diffrn_radiation_wavelength 0.71073
_diffrn_reflns_av_R_equivalents 0.0726
_diffrn_reflns_av_sigmaI/netI 0.0810
_diffrn_reflns_limit_h_max 33
_diffrn_reflns_limit_h_min -25
_diffrn_reflns_limit_k_max 18
_diffrn_reflns_limit_k_min -18
_diffrn_reflns_limit_l_max 22
_diffrn_reflns_limit_l_min -25
_diffrn_reflns_number 25154
_diffrn_reflns_theta_full 27.84
_diffrn_reflns_theta_max 27.84
_diffrn_reflns_theta_min 1.71
_exptl_absorpt_coefficient_mu 1.656
_exptl_absorpt_correction_T_max 0.8519
_exptl_absorpt_correction_T_min 0.7330
_exptl_absorpt_correction_type multi-scan
_exptl_absorpt_process_details 'CrystalClear (Rigaku Inc., 2008)'
_exptl_crystal_colour Colorless
_exptl_crystal_density_diffrn 1.632
_exptl_crystal_description block
_exptl_crystal_F_000 3025
_exptl_crystal_size_max 0.20
_exptl_crystal_size_mid 0.10
_exptl_crystal_size_min 0.10
_refine_diff_density_max 0.660
_refine_diff_density_min -0.916
_refine_diff_density_rms 0.116
_refine_ls_extinction_method none
_refine_ls_goodness_of_fit_ref 1.235
_refine_ls_hydrogen_treatment constr
_refine_ls_matrix_type full
_refine_ls_number_parameters 460
_refine_ls_number_reflns 7159
_refine_ls_number_restraints 40
_refine_ls_restrained_S_all 1.234
_refine_ls_R_factor_all 0.1280
_refine_ls_R_factor_gt 0.1078
_refine_ls_shift/su_max 0.000
_refine_ls_shift/su_mean 0.000
_refine_ls_structure_factor_coef Fsqd
_refine_ls_weighting_details 'calc w=1/[\s^2^(Fo^2^)+(0.0451P)^2^+56.5437P] where P=(Fo^2^+2Fc^2^)/3'
_refine_ls_weighting_scheme calc
_refine_ls_wR_factor_gt 0.1981
_refine_ls_wR_factor_ref 0.2085
_reflns_number_gt 6011
_reflns_number_total 7159
_reflns_threshold_expression >2sigma(I)
_cod_data_source_file ic2004485_si_002_1.cif
_cod_data_source_block 1
_cod_database_code 4325866

loop_
_symmetry_equiv_pos_as_xyz
'x, y, z'
'-x, y, -z+1/2'
'x+1/2, y+1/2, z'
'-x+1/2, y+1/2, -z+1/2'
'-x, -y, -z'
'x, -y, z-1/2'
'-x+1/2, -y+1/2, -z'
'x+1/2, -y+1/2, z-1/2'

loop_
_atom_site_label
_atom_site_type_symbol
_atom_site_fract_x
_atom_site_fract_y
_atom_site_fract_z
_atom_site_U_iso_or_equiv
_atom_site_adp_type
_atom_site_occupancy
_atom_site_symmetry_multiplicity
_atom_site_calc_flag
_atom_site_refinement_flags
_atom_site_disorder_assembly
_atom_site_disorder_group
C1 C 0.2915(3) 0.1653(5) 0.1678(4) 0.0283(14) Uani 1 1 d . . .
C2 C 0.3164(3) 0.0659(5) 0.1818(4) 0.0270(14) Uani 1 1 d . . .
C3 C 0.3768(3) 0.0565(5) 0.2066(4) 0.0306(15) Uani 1 1 d . . .
H3 H 0.3991 0.1100 0.2090 0.037 Uiso 1 1 calc R . .
C4 C 0.4038(3) -0.0322(6) 0.2278(4) 0.0380(17) Uani 1 1 d . . .
H4 H 0.4442 -0.0386 0.2454 0.046 Uiso 1 1 calc R . .
C5 C 0.3696(3) -0.1115(5) 0.2224(4) 0.0369(16) Uani 1 1 d . . .
H5 H 0.3876 -0.1708 0.2387 0.044 Uiso 1 1 calc R . .
C6 C 0.3086(3) -0.1035(5) 0.1928(4) 0.0283(14) Uani 1 1 d . . .
C7 C 0.2806(3) -0.0131(4) 0.1725(3) 0.0230(12) Uani 1 1 d . . .
C8 C 0.2755(3) -0.1955(6) 0.1848(5) 0.0391(17) Uani 1 1 d . . .
C9 C 0.2161(2) -0.0298(4) 0.2691(4) 0.0221(12) Uani 1 1 d . . .
C10 C 0.1846(3) -0.0066(5) 0.1819(4) 0.0305(15) Uani 1 1 d . . .
C11 C 0.1233(3) 0.0071(5) 0.1469(4) 0.0343(16) Uani 1 1 d . . .
H11 H 0.1040 -0.0017 0.1770 0.041 Uiso 1 1 calc R . .
C12 C 0.0914(3) 0.0333(6) 0.0682(4) 0.0424(19) Uani 1 1 d . . .
H12 H 0.0507 0.0428 0.0450 0.051 Uiso 1 1 calc R . .
C13 C 0.1208(3) 0.0454(6) 0.0241(4) 0.0410(18) Uani 1 1 d . . .
H13 H 0.0996 0.0655 -0.0285 0.049 Uiso 1 1 calc R . .
C14 C 0.1816(3) 0.0280(5) 0.0569(4) 0.0299(14) Uani 1 1 d . . .
C15 C 0.2146(3) 0.0017(5) 0.1371(4) 0.0258(13) Uani 1 1 d . . .
C16 C 0.2095(3) 0.0386(6) 0.0029(4) 0.0334(15) Uani 1 1 d . . .
C17 C 0.1466(3) 0.4066(7) -0.0108(4) 0.046(2) Uani 1 1 d . . .
H17 H 0.1658 0.4446 -0.0315 0.055 Uiso 1 1 calc R . .
C18 C 0.0853(3) 0.4123(7) -0.0463(4) 0.047(2) Uani 1 1 d . . .
H18 H 0.0645 0.4552 -0.0875 0.056 Uiso 1 1 calc R . .
C19 C 0.0560(3) 0.3533(5) -0.0192(4) 0.0378(17) Uani 1 1 d . . .
C20 C 0.0902(3) 0.2972(7) 0.0478(6) 0.068(3) Uani 1 1 d . . .
H20 H 0.0723 0.2601 0.0707 0.082 Uiso 1 1 calc R . .
C21 C 0.1514(3) 0.2978(6) 0.0795(6) 0.058(3) Uani 1 1 d . . .
H21 H 0.1739 0.2593 0.1233 0.069 Uiso 1 1 calc R . .
C22 C -0.1014(3) 0.2694(6) -0.1019(6) 0.058(3) Uani 1 1 d . . .
H22 H -0.1210 0.2115 -0.1088 0.070 Uiso 1 1 calc R . .
C23 C -0.0406(3) 0.2693(6) -0.0664(7) 0.070(3) Uani 1 1 d . . .
H23 H -0.0200 0.2121 -0.0487 0.084 Uiso 1 1 calc R . .
C24 C -0.0095(3) 0.3544(6) -0.0566(5) 0.0400(17) Uani 1 1 d . . .
C25 C -0.0428(3) 0.4364(5) -0.0841(4) 0.0308(14) Uani 1 1 d . . .
H25 H -0.0244 0.4946 -0.0813 0.037 Uiso 1 1 calc R . .
C26 C -0.1039(3) 0.4315(5) -0.1162(4) 0.0320(15) Uani 1 1 d . . .
H26 H -0.1254 0.4881 -0.1310 0.038 Uiso 1 1 calc R . .
C27 C 0.0089(10) 0.1655(16) 0.3578(16) 0.233(11) Uani 1 1 d DU A .
H27A H -0.0217 0.2066 0.3561 0.349 Uiso 1 1 calc R . .
H27B H 0.0159 0.1145 0.3949 0.349 Uiso 1 1 calc R . .
H27C H -0.0034 0.1393 0.3058 0.349 Uiso 1 1 calc R . .
C28 C 0.1025(17) 0.148(3) 0.363(3) 0.125(12) Uani 0.47(3) 1 d PU A 1
H28A H 0.1437 0.1654 0.3910 0.188 Uiso 0.47(3) 1 calc PR A 1
H28B H 0.0892 0.1501 0.3065 0.188 Uiso 0.47(3) 1 calc PR A 1
H28C H 0.0972 0.0852 0.3778 0.188 Uiso 0.47(3) 1 calc PR A 1
C28' C 0.1322(15) 0.197(3) 0.426(2) 0.125(10) Uani 0.53(3) 1 d PU A 2
H28D H 0.1551 0.2533 0.4494 0.188 Uiso 0.53(3) 1 calc PR A 2
H28E H 0.1427 0.1710 0.3878 0.188 Uiso 0.53(3) 1 calc PR A 2
H28F H 0.1403 0.1502 0.4668 0.188 Uiso 0.53(3) 1 calc PR A 2
C29 C 0.0620(6) 0.3178(12) 0.3964(8) 0.112(5) Uani 1 1 d U A .
H29 H 0.0982 0.3496 0.4196 0.135 Uiso 1 1 calc R . .
C30 C 0.4661(9) 0.281(2) 0.1847(14) 0.099(9) Uani 0.50 1 d P . .
H30A H 0.4248 0.2932 0.1658 0.148 Uiso 0.50 1 d PR . .
H30B H 0.4755 0.2916 0.1423 0.148 Uiso 0.50 1 d PR . .
H30C H 0.4749 0.2159 0.2024 0.148 Uiso 0.50 1 d PR . .
C31 C 0.5616(7) 0.3447(18) 0.2886(12) 0.072(7) Uani 0.50 1 d P . .
H31A H 0.5758 0.3922 0.3298 0.108 Uiso 0.50 1 d PR . .
H31B H 0.5754 0.2828 0.3118 0.108 Uiso 0.50 1 d PR . .
H31C H 0.5761 0.3585 0.2518 0.108 Uiso 0.50 1 d PR . .
C32 C 0.4707(11) 0.392(3) 0.2802(19) 0.152(17) Uani 0.50 1 d P . .
H32A H 0.4284 0.3855 0.2538 0.182 Uiso 0.50 1 d PR . .
N1 N 0.1795(2) 0.3514(4) 0.0499(3) 0.0314(13) Uani 1 1 d . . .
N2 N -0.1333(2) 0.3493(4) -0.1270(3) 0.0291(12) Uani 1 1 d . . .
N3 N 0.0650(6) 0.2222(11) 0.3838(9) 0.146(5) Uani 1 1 d DU . .
N4 N 0.5000 0.3439(8) 0.2500 0.049(2) Uani 1 2 d S . .
O1 O 0.2988(2) 0.2163(3) 0.1188(3) 0.0329(11) Uani 1 1 d . . .
O2 O 0.26511(19) 0.1937(3) 0.2043(3) 0.0300(10) Uani 1 1 d . . .
O3 O 0.26173(18) 0.0160(3) 0.3162(3) 0.0296(10) Uani 1 1 d . . .
O4 O 0.19276(18) -0.0948(3) 0.2909(3) 0.0304(10) Uani 1 1 d . . .
O5 O 0.3040(2) -0.2690(4) 0.2173(4) 0.0479(14) Uani 1 1 d . . .
O6 O 0.2208(2) -0.1960(4) 0.1451(4) 0.0607(18) Uani 1 1 d . . .
O7 O 0.2470(2) -0.0176(4) 0.0061(3) 0.0390(12) Uani 1 1 d . . .
O8 O 0.1901(2) 0.1119(4) -0.0430(3) 0.0397(12) Uani 1 1 d . . .
O9 O 0.4972(7) 0.4441(16) 0.3426(11) 0.123(8) Uani 0.50 1 d P . .
O10 O 0.0205(3) 0.3659(7) 0.3822(5) 0.091(3) Uani 1 1 d . . .
O1W O 0.2831(5) 0.1459(8) 0.4388(6) 0.064(3) Uani 0.58 1 d P . .
H1WA H 0.2684 0.1854 0.4583 0.076 Uiso 0.58 1 d PR . .
H1WB H 0.2697 0.0985 0.4530 0.076 Uiso 0.58 1 d PR . .
O2W O 0.2808(8) 0.2163(14) 0.5222(9) 0.106(6) Uani 0.50 1 d P . .
Zn1 Zn 0.26893(3) 0.35020(6) 0.10158(4) 0.0258(2) Uani 1 1 d . . .
Zn2 Zn 0.27588(3) 0.15694(6) 0.31568(5) 0.0368(2) Uani 1 1 d . . .

loop_
_atom_site_aniso_label
_atom_site_aniso_U_11
_atom_site_aniso_U_22
_atom_site_aniso_U_33
_atom_site_aniso_U_23
_atom_site_aniso_U_13
_atom_site_aniso_U_12
C1 0.023(3) 0.032(4) 0.030(3) -0.003(3) 0.013(3) -0.002(2)
C2 0.025(3) 0.028(4) 0.031(3) -0.002(3) 0.015(3) -0.004(2)
C3 0.020(3) 0.036(4) 0.036(4) -0.001(3) 0.013(3) -0.004(3)
C4 0.022(3) 0.047(5) 0.048(4) 0.000(4) 0.018(3) 0.001(3)
C5 0.037(4) 0.037(4) 0.042(4) 0.009(3) 0.023(3) 0.012(3)
C6 0.036(4) 0.022(3) 0.036(4) 0.002(3) 0.025(3) 0.001(3)
C7 0.028(3) 0.022(3) 0.023(3) 0.000(2) 0.016(3) -0.002(2)
C8 0.041(4) 0.039(4) 0.052(5) 0.009(4) 0.034(4) -0.003(3)
C9 0.020(3) 0.020(3) 0.032(3) -0.003(3) 0.017(3) 0.000(2)
C10 0.024(3) 0.039(4) 0.028(3) 0.003(3) 0.012(3) -0.002(3)
C11 0.024(3) 0.049(5) 0.032(3) 0.009(3) 0.014(3) 0.000(3)
C12 0.024(3) 0.068(6) 0.038(4) 0.010(4) 0.017(3) 0.001(3)
C13 0.030(4) 0.059(5) 0.033(4) 0.013(4) 0.014(3) 0.007(3)
C14 0.025(3) 0.038(4) 0.028(3) -0.004(3) 0.014(3) -0.008(3)
C15 0.018(3) 0.033(4) 0.027(3) -0.001(3) 0.011(2) -0.007(2)
C16 0.030(4) 0.041(4) 0.026(3) -0.008(3) 0.011(3) -0.009(3)
C17 0.031(4) 0.067(6) 0.040(4) 0.012(4) 0.017(3) -0.002(4)
C18 0.021(4) 0.075(6) 0.037(4) 0.020(4) 0.008(3) 0.005(3)
C19 0.019(3) 0.037(4) 0.048(4) -0.002(4) 0.008(3) 0.000(3)
C20 0.032(4) 0.065(7) 0.102(8) 0.039(6) 0.027(5) 0.004(4)
C21 0.024(4) 0.046(5) 0.088(7) 0.041(5) 0.015(4) 0.005(3)
C22 0.025(4) 0.029(4) 0.106(8) 0.001(5) 0.019(4) 0.001(3)
C23 0.029(4) 0.034(5) 0.124(9) 0.007(5) 0.018(5) 0.005(3)
C24 0.027(4) 0.035(4) 0.053(5) -0.002(4) 0.014(3) -0.001(3)
C25 0.026(3) 0.030(4) 0.034(3) -0.001(3) 0.012(3) -0.004(3)
C26 0.027(3) 0.030(4) 0.033(4) 0.006(3) 0.009(3) 0.003(3)
C27 0.219(17) 0.22(2) 0.37(3) -0.02(2) 0.23(2) -0.017(15)
C28 0.12(2) 0.12(2) 0.15(3) 0.086(19) 0.07(2) 0.069(19)
C28' 0.161(12) 0.15(2) 0.085(19) 0.045(18) 0.072(16) 0.102(16)
C29 0.096(9) 0.147(11) 0.113(10) 0.088(9) 0.065(8) 0.072(8)
C30 0.054(13) 0.15(3) 0.105(18) -0.057(18) 0.046(13) -0.031(14)
C31 0.032(9) 0.12(2) 0.059(12) -0.017(13) 0.018(9) -0.004(10)
C32 0.054(15) 0.27(5) 0.13(2) -0.09(3) 0.040(16) 0.03(2)
N1 0.017(3) 0.035(3) 0.037(3) 0.004(3) 0.009(2) 0.002(2)
N2 0.022(3) 0.026(3) 0.034(3) -0.002(2) 0.008(2) -0.006(2)
N3 0.145(9) 0.151(11) 0.201(13) 0.097(11) 0.132(10) 0.078(8)
N4 0.033(5) 0.059(7) 0.057(6) 0.000 0.022(5) 0.000
O1 0.037(3) 0.027(3) 0.039(3) -0.001(2) 0.021(2) -0.0020(19)
O2 0.029(2) 0.027(3) 0.034(2) 0.000(2) 0.015(2) 0.0007(18)
O3 0.023(2) 0.032(3) 0.028(2) 0.000(2) 0.0077(18) -0.0019(18)
O4 0.023(2) 0.037(3) 0.029(2) 0.006(2) 0.0110(19) -0.0032(19)
O5 0.058(3) 0.029(3) 0.072(4) 0.004(3) 0.044(3) 0.006(2)
O6 0.035(3) 0.042(4) 0.090(5) 0.014(3) 0.018(3) -0.011(2)
O7 0.045(3) 0.042(3) 0.038(3) -0.004(2) 0.027(2) -0.005(2)
O8 0.041(3) 0.045(3) 0.036(3) 0.010(2) 0.021(2) -0.002(2)
O9 0.058(9) 0.18(2) 0.125(15) -0.097(15) 0.042(10) -0.011(11)
O10 0.074(5) 0.116(8) 0.083(5) -0.002(5) 0.036(4) 0.028(5)
O1W 0.103(9) 0.052(7) 0.054(6) 0.005(5) 0.053(6) -0.016(6)
O2W 0.135(15) 0.130(17) 0.071(10) 0.019(11) 0.064(11) 0.050(12)
Zn1 0.0225(4) 0.0290(4) 0.0264(4) -0.0012(3) 0.0120(3) -0.0011(3)
Zn2 0.0243(4) 0.0248(4) 0.0532(5) 0.0008(4) 0.0118(4) -0.0003(3)

loop_
_atom_type_symbol
_atom_type_description
_atom_type_scat_dispersion_real
_atom_type_scat_dispersion_imag
_atom_type_scat_source
C C 0.0033 0.0016 'International Tables Vol C Tables 4.2.6.8 and 6.1.1.4'
H H 0.0000 0.0000 'International Tables Vol C Tables 4.2.6.8 and 6.1.1.4'
N N 0.0061 0.0033 'International Tables Vol C Tables 4.2.6.8 and 6.1.1.4'
O O 0.0106 0.0060 'International Tables Vol C Tables 4.2.6.8 and 6.1.1.4'
Zn Zn 0.2839 1.4301 'International Tables Vol C Tables 4.2.6.8 and 6.1.1.4'

loop_
_geom_angle_atom_site_label_1
_geom_angle_atom_site_label_2
_geom_angle_atom_site_label_3
_geom_angle
_geom_angle_site_symmetry_1
_geom_angle_site_symmetry_3
O2 C1 O1 123.2(6) . .
O2 C1 C2 119.7(6) . .
O1 C1 C2 117.0(6) . .
C7 C2 C3 121.9(6) . .
C7 C2 C1 120.8(5) . .
C3 C2 C1 117.3(6) . .
C4 C3 C2 120.3(6) . .
C4 C3 H3 119.9 . .
C2 C3 H3 119.9 . .
C3 C4 C5 119.0(6) . .
C3 C4 H4 120.5 . .
C5 C4 H4 120.5 . .
C4 C5 C6 121.0(7) . .
C4 C5 H5 119.5 . .
C6 C5 H5 119.5 . .
C5 C6 C7 120.7(6) . .
C5 C6 C8 116.2(6) . .
C7 C6 C8 123.1(6) . .
C2 C7 C6 117.0(6) . .
C2 C7 C15 118.7(6) . .
C6 C7 C15 124.2(6) . .
O6 C8 O5 121.9(7) . .
O6 C8 C6 119.0(7) . .
O5 C8 C6 119.1(7) . .
O6 C8 Zn2 62.7(4) . 4_545
O5 C8 Zn2 59.5(4) . 4_545
C6 C8 Zn2 174.9(5) . 4_545
O3 C9 O4 123.8(6) . .
O3 C9 C10 120.6(5) . .
O4 C9 C10 115.6(5) . .
C11 C10 C15 121.1(6) . .
C11 C10 C9 116.6(5) . .
C15 C10 C9 122.3(5) . .
C12 C11 C10 120.4(6) . .
C12 C11 H11 119.8 . .
C10 C11 H11 119.8 . .
C11 C12 C13 119.0(6) . .
C11 C12 H12 120.5 . .
C13 C12 H12 120.5 . .
C12 C13 C14 121.4(7) . .
C12 C13 H13 119.3 . .
C14 C13 H13 119.3 . .
C13 C14 C15 119.9(6) . .
C13 C14 C16 117.8(6) . .
C15 C14 C16 122.3(6) . .
C14 C15 C10 117.9(5) . .
C14 C15 C7 119.4(5) . .
C10 C15 C7 122.6(6) . .
O7 C16 O8 126.0(6) . .
O7 C16 C14 121.3(7) . .
O8 C16 C14 112.7(6) . .
N1 C17 C18 124.6(7) . .
N1 C17 H17 117.7 . .
C18 C17 H17 117.7 . .
C19 C18 C17 118.6(7) . .
C19 C18 H18 120.7 . .
C17 C18 H18 120.7 . .
C18 C19 C20 117.7(6) . .
C18 C19 C24 120.8(7) . .
C20 C19 C24 121.3(7) . .
C21 C20 C19 118.8(8) . .
C21 C20 H20 120.6 . .
C19 C20 H20 120.6 . .
N1 C21 C20 123.0(7) . .
N1 C21 H21 118.5 . .
C20 C21 H21 118.5 . .
N2 C22 C23 122.5(7) . .
N2 C22 H22 118.8 . .
C23 C22 H22 118.8 . .
C22 C23 C24 120.5(8) . .
C22 C23 H23 119.7 . .
C24 C23 H23 119.7 . .
C25 C24 C23 116.7(6) . .
C25 C24 C19 123.2(7) . .
C23 C24 C19 120.1(7) . .
C24 C25 C26 119.5(6) . .
C24 C25 H25 120.2 . .
C26 C25 H25 120.2 . .
N2 C26 C25 123.2(6) . .
N2 C26 H26 118.4 . .
C25 C26 H26 118.4 . .
N3 C27 H27A 109.5 . .
N3 C27 H27B 109.5 . .
H27A C27 H27B 109.5 . .
N3 C27 H27C 109.5 . .
H27A C27 H27C 109.5 . .
H27B C27 H27C 109.5 . .
N3 C28 H28A 109.5 . .
N3 C28 H28B 109.5 . .
N3 C28 H28C 109.5 . .
N3 C28' H28D 109.5 . .
N3 C28' H28E 109.5 . .
H28D C28' H28E 109.5 . .
N3 C28' H28F 109.5 . .
H28D C28' H28F 109.5 . .
H28E C28' H28F 109.5 . .
O10 C29 N3 129.7(17) . .
O10 C29 H29 115.1 . .
N3 C29 H29 115.1 . .
C31 C30 N4 59.1(12) 2_655 .
C31 C30 H30A 49.6 2_655 .
N4 C30 H30A 108.7 . .
C31 C30 H30B 126.3 2_655 .
N4 C30 H30B 110.3 . .
H30A C30 H30B 109.5 . .
C31 C30 H30C 123.9 2_655 .
N4 C30 H30C 109.4 . .
H30A C30 H30C 109.5 . .
H30B C30 H30C 109.5 . .
C32 C31 C30 119.5(19) 2_655 2_655
C32 C31 N4 58.0(12) 2_655 .
C30 C31 N4 62.4(12) 2_655 .
C32 C31 H31A 106.2 2_655 .
C30 C31 H31A 101.9 2_655 .
N4 C31 H31A 109.4 . .
C32 C31 H31B 144.4 2_655 .
C30 C31 H31B 52.4 2_655 .
N4 C31 H31B 108.4 . .
H31A C31 H31B 109.5 . .
C32 C31 H31C 57.1 2_655 .
C30 C31 H31C 148.1 2_655 .
N4 C31 H31C 110.6 . .
H31A C31 H31C 109.5 . .
H31B C31 H31C 109.5 . .
O9 C32 N4 122(2) . .
O9 C32 C31 174(3) . 2_655
N4 C32 C31 62.6(15) . 2_655
O9 C32 H32A 120.5 . .
N4 C32 H32A 117.2 . .
C31 C32 H32A 54.8 2_655 .
C17 N1 C21 117.0(6) . .
C17 N1 Zn1 122.7(5) . .
C21 N1 Zn1 120.3(5) . .
C22 N2 C26 117.4(6) . .
C22 N2 Zn2 120.2(5) . 8_455
C26 N2 Zn2 122.3(5) . 8_455
C29 N3 C27 116.6(14) . .
C29 N3 C28' 106(2) . .
C27 N3 C28' 134(2) . .
C29 N3 C28 140.5(19) . .
C27 N3 C28 100(2) . .
C28' N3 C28 47.8(15) . .
C32 N4 C32 119(4) . 2_655
C32 N4 C31 59.4(15) . 2_655
C32 N4 C31 120.1(16) 2_655 2_655
C32 N4 C31 120.1(16) . .
C32 N4 C31 59.4(15) 2_655 .
C31 N4 C31 179(2) 2_655 .
C32 N4 C30 99.5(19) . 2_655
C32 N4 C30 117.1(16) 2_655 2_655
C31 N4 C30 122.1(13) 2_655 2_655
C31 N4 C30 58.5(12) . 2_655
C32 N4 C30 117.1(16) . .
C32 N4 C30 99.5(19) 2_655 .
C31 N4 C30 58.5(12) 2_655 .
C31 N4 C30 122.1(13) . .
C30 N4 C30 104(3) 2_655 .
C1 O1 Zn1 118.3(4) . .
C1 O2 Zn2 130.7(4) . .
C9 O3 Zn2 127.3(4) . .
C9 O4 Zn1 123.2(4) . 4_545
C8 O5 Zn2 90.0(5) . 4_545
C8 O6 Zn2 87.0(5) . 4_545
C16 O8 Zn1 118.1(5) . 7
H1WA O1W Zn2 125.2 . .
Zn2 O1W H1WA 125.2 . .
H1WA O1W H1WB 91.9 . .
Zn2 O1W H1WB 122.6 . .
H1WA O1W H1WB 91.9 . .
O2W O2W H1WA 87.6 7_556 .
O8 Zn1 O4 111.0(2) 7 4
O8 Zn1 O1 94.7(2) 7 .
O4 Zn1 O1 103.6(2) 4 .
O8 Zn1 N1 121.2(2) 7 .
O4 Zn1 N1 113.2(2) 4 .
O1 Zn1 N1 110.3(2) . .
O3 Zn2 N2 96.8(2) . 8_556
O3 Zn2 O2 108.19(18) . .
N2 Zn2 O2 96.9(2) 8_556 .
O3 Zn2 O5 109.40(19) . 4
N2 Zn2 O5 151.2(2) 8_556 4
O2 Zn2 O5 86.3(2) . 4
O3 Zn2 O6 154.8(2) . 4
N2 Zn2 O6 90.5(2) 8_556 4
O2 Zn2 O6 94.8(2) . 4
O5 Zn2 O6 60.7(2) 4 4
O3 Zn2 O1W 81.6(3) . .
N2 Zn2 O1W 86.1(3) 8_556 .
O2 Zn2 O1W 169.2(3) . .
O5 Zn2 O1W 86.1(3) 4 .
O6 Zn2 O1W 74.8(3) 4 .
O3 Zn2 C8 136.9(2) . 4
N2 Zn2 C8 120.8(2) 8_556 4
O2 Zn2 C8 88.8(2) . 4
O5 Zn2 C8 30.5(2) 4 4
O6 Zn2 C8 30.3(2) 4 4
O1W Zn2 C8 80.8(3) . 4

loop_
_geom_bond_atom_site_label_1
_geom_bond_atom_site_label_2
_geom_bond_distance
_geom_bond_site_symmetry_2
C1 O2 1.245(7) .
C1 O1 1.261(8) .
C1 C2 1.502(9) .
C2 C7 1.394(8) .
C2 C3 1.395(8) .
C3 C4 1.384(10) .
C3 H3 0.9300 .
C4 C5 1.387(10) .
C4 H4 0.9300 .
C5 C6 1.392(9) .
C5 H5 0.9300 .
C6 C7 1.416(9) .
C6 C8 1.511(9) .
C7 C15 1.509(8) .
C8 O6 1.238(9) .
C8 O5 1.243(9) .
C9 O3 1.259(7) .
C9 O4 1.265(7) .
C9 C10 1.502(9) .
C10 C11 1.401(9) .
C10 C15 1.402(8) .
C11 C12 1.376(9) .
C11 H11 0.9300 .
C12 C13 1.385(9) .
C12 H12 0.9300 .
C13 C14 1.400(9) .
C13 H13 0.9300 .
C14 C15 1.402(9) .
C14 C16 1.518(9) .
C16 O7 1.221(8) .
C16 O8 1.287(9) .
C17 N1 1.313(9) .
C17 C18 1.389(9) .
C17 H17 0.9300 .
C18 C19 1.374(10) .
C18 H18 0.9300 .
C19 C20 1.399(11) .
C19 C24 1.483(9) .
C20 C21 1.389(10) .
C20 H20 0.9300 .
C21 N1 1.339(9) .
C21 H21 0.9300 .
C22 N2 1.334(9) .
C22 C23 1.373(10) .
C22 H22 0.9300 .
C23 C24 1.395(11) .
C23 H23 0.9300 .
C24 C25 1.376(10) .
C25 C26 1.386(9) .
C25 H25 0.9300 .
C26 N2 1.337(8) .
C26 H26 0.9300 .
C27 N3 1.51(2) .
C27 H27A 0.9600 .
C27 H27B 0.9600 .
C27 H27C 0.9600 .
C28 N3 1.59(4) .
C28 H28A 0.9600 .
C28 H28B 0.9600 .
C28 H28C 0.9600 .
C28' N3 1.56(3) .
C28' H28D 0.9600 .
C28' H28E 0.9600 .
C28' H28F 0.9600 .
C29 O10 1.178(12) .
C29 N3 1.37(2) .
C29 H29 0.9300 .
C30 C31 1.38(3) 2_655
C30 N4 1.43(2) .
C30 H30A 0.9600 .
C30 H30B 0.9599 .
C30 H30C 0.9599 .
C31 C32 1.35(3) 2_655
C31 N4 1.390(17) .
C31 H31A 0.9600 .
C31 H31B 0.9600 .
C31 H31C 0.9600 .
C32 O9 1.28(3) .
C32 N4 1.33(2) .
C32 H32A 0.9600 .
N1 Zn1 2.021(5) .
N2 Zn2 2.052(5) 8_455
O1 Zn1 1.992(5) .
O2 Zn2 2.078(5) .
O3 Zn2 2.007(5) .
O8 Zn1 1.940(5) 7
O1W H1WA 0.8501 .
O1W Zn2 2.276(9) .
O1W H1WA 0.8501 .
O1W H1WB 0.8500 .
O2W O2W 1.68(3) 7_556
O2W H1WA 1.1874 .
Zn1 O8 1.940(5) 7
Zn1 O4 1.964(4) 4
Zn2 O5 2.109(6) 4
Zn2 O6 2.179(6) 4

loop_
_geom_torsion_atom_site_label_1
_geom_torsion_atom_site_label_2
_geom_torsion_atom_site_label_3
_geom_torsion_atom_site_label_4
_geom_torsion
_geom_torsion_site_symmetry_1
_geom_torsion_site_symmetry_4
O2 C1 C2 C7 54.6(9) . .
O1 C1 C2 C7 -125.5(7) . .
O2 C1 C2 C3 -123.4(7) . .
O1 C1 C2 C3 56.5(8) . .
C7 C2 C3 C4 -4.1(10) . .
C1 C2 C3 C4 173.9(6) . .
C2 C3 C4 C5 1.3(11) . .
C3 C4 C5 C6 2.9(11) . .
C4 C5 C6 C7 -4.3(10) . .
C4 C5 C6 C8 176.2(7) . .
C3 C2 C7 C6 2.6(9) . .
C1 C2 C7 C6 -175.3(6) . .
C3 C2 C7 C15 -173.5(6) . .
C1 C2 C7 C15 8.6(9) . .
C5 C6 C7 C2 1.5(9) . .
C8 C6 C7 C2 -179.1(6) . .
C5 C6 C7 C15 177.4(6) . .
C8 C6 C7 C15 -3.2(10) . .
C5 C6 C8 O6 -166.1(7) . .
C7 C6 C8 O6 14.5(11) . .
C5 C6 C8 O5 12.9(10) . .
C7 C6 C8 O5 -166.6(7) . .
O3 C9 C10 C11 -130.0(7) . .
O4 C9 C10 C11 47.9(9) . .
O3 C9 C10 C15 49.6(9) . .
O4 C9 C10 C15 -132.4(7) . .
C15 C10 C11 C12 -3.0(12) . .
C9 C10 C11 C12 176.7(7) . .
C10 C11 C12 C13 0.4(12) . .
C11 C12 C13 C14 2.4(13) . .
C12 C13 C14 C15 -2.8(12) . .
C12 C13 C14 C16 177.1(8) . .
C13 C14 C15 C10 0.3(10) . .
C16 C14 C15 C10 -179.6(6) . .
C13 C14 C15 C7 -177.6(6) . .
C16 C14 C15 C7 2.5(10) . .
C11 C10 C15 C14 2.6(10) . .
C9 C10 C15 C14 -177.1(6) . .
C11 C10 C15 C7 -179.6(6) . .
C9 C10 C15 C7 0.8(10) . .
C2 C7 C15 C14 67.9(8) . .
C6 C7 C15 C14 -107.9(8) . .
C2 C7 C15 C10 -109.9(7) . .
C6 C7 C15 C10 74.3(9) . .
C13 C14 C16 O7 -139.7(7) . .
C15 C14 C16 O7 40.2(10) . .
C13 C14 C16 O8 41.5(9) . .
C15 C14 C16 O8 -138.6(7) . .
N1 C17 C18 C19 -3.2(14) . .
C17 C18 C19 C20 5.9(13) . .
C17 C18 C19 C24 -178.2(8) . .
C18 C19 C20 C21 -5.2(14) . .
C24 C19 C20 C21 179.0(9) . .
C19 C20 C21 N1 1.5(16) . .
N2 C22 C23 C24 -1.5(17) . .
C22 C23 C24 C25 0.0(15) . .
C22 C23 C24 C19 -179.1(9) . .
C18 C19 C24 C25 -36.9(12) . .
C20 C19 C24 C25 138.9(9) . .
C18 C19 C24 C23 142.1(10) . .
C20 C19 C24 C23 -42.2(13) . .
C23 C24 C25 C26 2.9(12) . .
C19 C24 C25 C26 -178.1(7) . .
C24 C25 C26 N2 -4.6(11) . .
C18 C17 N1 C21 -0.6(13) . .
C18 C17 N1 Zn1 -177.6(7) . .
C20 C21 N1 C17 1.4(14) . .
C20 C21 N1 Zn1 178.5(8) . .
C23 C22 N2 C26 0.0(14) . .
C23 C22 N2 Zn2 177.1(8) . 8_455
C25 C26 N2 C22 3.1(11) . .
C25 C26 N2 Zn2 -174.0(5) . 8_455
O10 C29 N3 C27 -9(2) . .
O10 C29 N3 C28' -171.8(16) . .
O10 C29 N3 C28 147(3) . .
O9 C32 N4 C32 -66(4) . 2_655
C31 C32 N4 C32 110(2) 2_655 2_655
O9 C32 N4 C31 -175(5) . 2_655
O9 C32 N4 C31 4(5) . .
C31 C32 N4 C31 179(2) 2_655 .
O9 C32 N4 C30 63(4) . 2_655
C31 C32 N4 C30 -121.8(19) 2_655 2_655
O9 C32 N4 C30 174(3) . .
C31 C32 N4 C30 -10(3) 2_655 .
C32 C31 N4 C32 -108(4) 2_655 .
C30 C31 N4 C32 83(3) 2_655 .
C30 C31 N4 C32 -169(3) 2_655 2_655
C32 C31 N4 C30 169(3) 2_655 2_655
C32 C31 N4 C30 82(3) 2_655 .
C30 C31 N4 C30 -87(3) 2_655 .
C31 C30 N4 C32 10(3) 2_655 .
C31 C30 N4 C32 -120(2) 2_655 2_655
C31 C30 N4 C31 -179.3(19) 2_655 .
C31 C30 N4 C30 119.2(16) 2_655 2_655
O2 C1 O1 Zn1 2.0(8) . .
C2 C1 O1 Zn1 -177.8(4) . .
O1 C1 O2 Zn2 -150.2(5) . .
C2 C1 O2 Zn2 29.6(9) . .
O4 C9 O3 Zn2 -137.4(5) . .
C10 C9 O3 Zn2 40.3(8) . .
O3 C9 O4 Zn1 -10.7(8) . 4_545
C10 C9 O4 Zn1 171.4(4) . 4_545
O6 C8 O5 Zn2 -6.8(8) . 4_545
C6 C8 O5 Zn2 174.4(6) . 4_545
O5 C8 O6 Zn2 6.5(8) . 4_545
C6 C8 O6 Zn2 -174.6(6) . 4_545
O7 C16 O8 Zn1 -9.9(10) . 7
C14 C16 O8 Zn1 168.8(4) . 7
C1 O1 Zn1 O8 168.0(5) . 7
C1 O1 Zn1 O4 55.1(5) . 4
C1 O1 Zn1 N1 -66.2(5) . .
C17 N1 Zn1 O8 -24.9(7) . 7
C21 N1 Zn1 O8 158.1(6) . 7
C17 N1 Zn1 O4 110.6(6) . 4
C21 N1 Zn1 O4 -66.3(7) . 4
C17 N1 Zn1 O1 -133.9(6) . .
C21 N1 Zn1 O1 49.2(7) . .
C9 O3 Zn2 N2 -155.9(5) . 8_556
C9 O3 Zn2 O2 -56.3(5) . .
C9 O3 Zn2 O5 36.3(5) . 4
C9 O3 Zn2 O6 98.3(6) . 4
C9 O3 Zn2 O1W 119.0(6) . .
C9 O3 Zn2 C8 52.3(6) . 4
C1 O2 Zn2 O3 -59.4(6) . .
C1 O2 Zn2 N2 40.1(6) . 8_556
C1 O2 Zn2 O5 -168.6(6) . 4
C1 O2 Zn2 O6 131.2(6) . 4
C1 O2 Zn2 O1W 146.1(16) . .
C1 O2 Zn2 C8 161.0(6) . 4
H1WA O1W Zn2 O3 -138.2 . .
H1WA O1W Zn2 N2 124.4 . 8_556
H1WA O1W Zn2 O2 17.4 . .
H1WA O1W Zn2 O5 -27.9 . 4
H1WA O1W Zn2 O6 32.9 . 4
H1WA O1W Zn2 C8 2.4 . 4
